data_1544166
loop_
_publ_author_name
'Huang, Bo'
'Shen, Yangyong'
'Mao, Zhenjun'
'Liu, Yu'
'Cui, Sunliang'

_publ_section_title
;
 Metathesis Reaction of Diazo Compounds and para-Quinone Methides for C-C
 Double Bond Formation: Synthesis of Tetrasubstituted Alkenes and
 Quinolinones.
;
_journal_issue 19
_journal_name_full 'Organic letters'
_journal_page_first 4888
_journal_page_last 4891
_journal_paper_doi 10.1021/acs.orglett.6b02365
_journal_volume 18
_journal_year 2016
_chemical_formula_moiety 'C32 H38 O3'
_chemical_formula_sum 'C32 H38 O3'
_chemical_formula_weight 470.62
_chemical_name_systematic
;
 ? 
;
_space_group_crystal_system monoclinic
_space_group_IT_number 14
_space_group_name_Hall '-P 2yn'
_space_group_name_H-M_alt 'P 1 21/n 1'
_symmetry_space_group_name_Hall '-P 2yn'
_symmetry_space_group_name_H-M 'P 1 21/n 1'
_atom_sites_solution_hydrogens geom
_atom_sites_solution_primary direct
_atom_sites_solution_secondary difmap
_audit_creation_date 2016-03-24
_audit_creation_method
;
Olex2 1.2
(compiled 2014.03.20 svn.r2914 for OlexSys, GUI svn.r4816)
;
_cell_angle_alpha 90.00
_cell_angle_beta 114.89(2)
_cell_angle_gamma 90.00
_cell_formula_units_Z 4
_cell_length_a 10.361(2)
_cell_length_b 25.338(3)
_cell_length_c 11.4215(17)
_cell_measurement_reflns_used 914
_cell_measurement_temperature 170
_cell_measurement_theta_max 29.5081
_cell_measurement_theta_min 3.1055
_cell_volume 2719.9(9)
_computing_cell_refinement
;
CrysAlisPro, Agilent Technologies,
Version 1.171.35.11 (release 16-05-2011 CrysAlis171 .NET)
(compiled May 16 2011,17:55:39)
;
_computing_data_collection
;
CrysAlisPro, Agilent Technologies,
Version 1.171.35.11 (release 16-05-2011 CrysAlis171 .NET)
(compiled May 16 2011,17:55:39)
;
_computing_data_reduction
;
CrysAlisPro, Agilent Technologies,
Version 1.171.35.11 (release 16-05-2011 CrysAlis171 .NET)
(compiled May 16 2011,17:55:39)
;
_computing_molecular_graphics 'Olex2 (Dolomanov et al., 2009)'
_computing_publication_material 'Olex2 (Dolomanov et al., 2009)'
_computing_structure_refinement 'ShelXL (Sheldrick, 2008)'
_computing_structure_solution 'ShelXS (Sheldrick, 2008)'
_diffrn_ambient_temperature 170
_diffrn_detector_area_resol_mean 10.3592
_diffrn_measured_fraction_theta_full 0.993
_diffrn_measured_fraction_theta_max 0.993
_diffrn_measurement_device_type 'Xcalibur, Atlas, Gemini ultra'
_diffrn_measurement_method '\w scans'
_diffrn_orient_matrix_UB_11 -0.0202726000
_diffrn_orient_matrix_UB_12 -0.0259384000
_diffrn_orient_matrix_UB_13 -0.0239831000
_diffrn_orient_matrix_UB_21 -0.0597597000
_diffrn_orient_matrix_UB_22 0.0102618000
_diffrn_orient_matrix_UB_23 -0.0531257000
_diffrn_orient_matrix_UB_31 0.0414080000
_diffrn_orient_matrix_UB_32 0.0021076000
_diffrn_orient_matrix_UB_33 -0.0359407000
_diffrn_radiation_monochromator graphite
_diffrn_radiation_type MoK\a
_diffrn_radiation_wavelength 0.71073
_diffrn_reflns_av_R_equivalents 0.0857
_diffrn_reflns_av_unetI/netI 0.1437
_diffrn_reflns_limit_h_max 9
_diffrn_reflns_limit_h_min -12
_diffrn_reflns_limit_k_max 30
_diffrn_reflns_limit_k_min -30
_diffrn_reflns_limit_l_max 13
_diffrn_reflns_limit_l_min -13
_diffrn_reflns_number 10726
_diffrn_reflns_theta_full 25.35
_diffrn_reflns_theta_max 25.35
_diffrn_reflns_theta_min 3.11
_diffrn_source 'Enhance (Mo) X-ray Source'
_exptl_absorpt_coefficient_mu 0.072
_exptl_absorpt_correction_T_max 1.00000
_exptl_absorpt_correction_T_min 0.97291
_exptl_absorpt_correction_type multi-scan
_exptl_absorpt_process_details
;
CrysAlisPro, Agilent Technologies,
Version 1.171.35.11 (release 16-05-2011 CrysAlis171 .NET)
(compiled May 16 2011,17:55:39)
Empirical absorption correction using spherical harmonics,
 implemented in SCALE3 ABSPACK scaling algorithm.
;
_exptl_crystal_colour yellow
_exptl_crystal_colour_primary yellow
_exptl_crystal_density_diffrn 1.149
_exptl_crystal_density_method 'not measured'
_exptl_crystal_description plate
_exptl_crystal_F_000 1016
_exptl_crystal_size_max 0.42
_exptl_crystal_size_mid 0.36
_exptl_crystal_size_min 0.23
_refine_diff_density_max 0.249
_refine_diff_density_min -0.236
_refine_diff_density_rms 0.052
_refine_ls_extinction_method none
_refine_ls_goodness_of_fit_ref 1.007
_refine_ls_hydrogen_treatment mixed
_refine_ls_matrix_type full
_refine_ls_number_parameters 329
_refine_ls_number_reflns 4947
_refine_ls_number_restraints 1
_refine_ls_restrained_S_all 1.007
_refine_ls_R_factor_all 0.1617
_refine_ls_R_factor_gt 0.0681
_refine_ls_shift/su_max 0.002
_refine_ls_shift/su_mean 0.000
_refine_ls_structure_factor_coef Fsqd
_refine_ls_weighting_details 'calc w=1/[\s^2^(Fo^2^)+(0.0341P)^2^+0.0000P] where P=(Fo^2^+2Fc^2^)/3'
_refine_ls_weighting_scheme calc
_refine_ls_wR_factor_gt 0.1182
_refine_ls_wR_factor_ref 0.1605
_reflns_number_gt 2374
_reflns_number_total 4947
_reflns_threshold_expression >2sigma(I)
_cod_data_source_file ol6b02365_si_003.cif
_cod_data_source_block 160324_hb_1_24b
_cod_depositor_comments 'Adding full bibliography for 1544166--1544170.cif.'
_cod_original_cell_volume 2720.1(8)
_cod_database_code 1544166
_chemical_oxdiff_formula 'C10 h10 O2 n2'
_reflns_odcompleteness_completeness 99.28
_reflns_odcompleteness_iscentric 1
_reflns_odcompleteness_theta 26.32
_olex2_refinement_description
;
1. Fixed Uiso
 At 1.2 times of:
  All C(H) groups
 At 1.5 times of:
  All C(H,H,H) groups
2. Restrained distances
 O1-H1
 0.86 with sigma of 0.02
3.a Aromatic/amide H refined with riding coordinates:
 C1(H1A), C5(H5), C20(H20), C21(H21), C23(H23), C24(H24), C27(H27), C28(H28),
 C30(H30), C31(H31)
3.b Idealised Me refined as rotating group:
 C9(H9A,H9B,H9C), C11(H11A,H11B,H11C), C12(H12A,H12B,H12C), C13(H13B,H13A,
 H13C), C15(H15A,H15B,H15C), C16(H16A,H16B,H16C), C17(H17A,H17B,H17C), C25(H25A,
 H25B,H25C), C32(H32A,H32B,H32C)
;

loop_
_space_group_symop_id
_space_group_symop_operation_xyz
1 'x, y, z'
2 '-x+1/2, y+1/2, -z+1/2'
3 '-x, -y, -z'
4 'x-1/2, -y-1/2, z-1/2'

loop_
_atom_site_label
_atom_site_type_symbol
_atom_site_fract_x
_atom_site_fract_y
_atom_site_fract_z
_atom_site_U_iso_or_equiv
_atom_site_adp_type
_atom_site_occupancy
_atom_site_calc_flag
_atom_site_refinement_flags_posn
O1 O 0.4473(3) 0.18397(9) 0.9718(2) 0.0364(6) Uani 1 d D
O2 O 0.8610(3) 0.21368(10) 0.6106(2) 0.0491(7) Uani 1 d .
O3 O 0.6232(3) 0.21756(9) 0.5073(2) 0.0441(7) Uani 1 d .
C1 C 0.6904(4) 0.19731(12) 0.8151(3) 0.0309(8) Uani 1 d .
H1A H 0.7619 0.2203 0.8132 0.037 Uiso 1 calc R
C2 C 0.6266(4) 0.20960(12) 0.8968(3) 0.0281(8) Uani 1 d .
C3 C 0.5205(4) 0.17498(12) 0.8965(3) 0.0288(8) Uani 1 d .
C4 C 0.4818(4) 0.12846(12) 0.8203(3) 0.0276(8) Uani 1 d .
C5 C 0.5498(4) 0.11981(13) 0.7407(3) 0.0316(8) Uani 1 d .
H5 H 0.5234 0.0896 0.6863 0.038 Uiso 1 calc R
C6 C 0.6549(4) 0.15288(12) 0.7357(3) 0.0300(8) Uani 1 d .
C7 C 0.7206(4) 0.14472(13) 0.6433(3) 0.0312(8) Uani 1 d .
C8 C 0.7457(4) 0.19490(14) 0.5863(3) 0.0347(9) Uani 1 d .
C9 C 0.6357(5) 0.26660(14) 0.4473(4) 0.0577(12) Uani 1 d .
H9A H 0.6838 0.2599 0.3910 0.087 Uiso 1 calc GR
H9B H 0.6912 0.2920 0.5144 0.087 Uiso 1 calc GR
H9C H 0.5407 0.2810 0.3961 0.087 Uiso 1 calc GR
C10 C 0.6673(4) 0.25999(12) 0.9797(3) 0.0319(8) Uani 1 d .
C11 C 0.7985(5) 0.28682(15) 0.9746(4) 0.0622(12) Uani 1 d .
H11A H 0.8794 0.2625 1.0077 0.093 Uiso 1 calc GR
H11B H 0.8219 0.3188 1.0278 0.093 Uiso 1 calc GR
H11C H 0.7774 0.2962 0.8852 0.093 Uiso 1 calc GR
C12 C 0.5447(4) 0.29944(14) 0.9287(3) 0.0476(11) Uani 1 d .
H12A H 0.5285 0.3105 0.8414 0.071 Uiso 1 calc GR
H12B H 0.5685 0.3303 0.9855 0.071 Uiso 1 calc GR
H12C H 0.4582 0.2828 0.9265 0.071 Uiso 1 calc GR
C13 C 0.7103(4) 0.24790(14) 1.1245(3) 0.0496(11) Uani 1 d .
H13B H 0.6252 0.2389 1.1374 0.074 Uiso 1 calc GR
H13A H 0.7559 0.2790 1.1762 0.074 Uiso 1 calc GR
H13C H 0.7769 0.2182 1.1513 0.074 Uiso 1 calc GR
C14 C 0.3702(4) 0.08951(13) 0.8246(3) 0.0329(8) Uani 1 d .
C15 C 0.2241(4) 0.11508(14) 0.7876(3) 0.0438(10) Uani 1 d .
H15A H 0.2330 0.1443 0.8468 0.066 Uiso 1 calc GR
H15B H 0.1577 0.0887 0.7934 0.066 Uiso 1 calc GR
H15C H 0.1882 0.1285 0.6991 0.066 Uiso 1 calc GR
C16 C 0.4235(4) 0.06632(14) 0.9613(3) 0.0486(10) Uani 1 d .
H16A H 0.5157 0.0492 0.9842 0.073 Uiso 1 calc GR
H16B H 0.3548 0.0403 0.9639 0.073 Uiso 1 calc GR
H16C H 0.4338 0.0947 1.0229 0.073 Uiso 1 calc GR
C17 C 0.3488(5) 0.04326(15) 0.7317(3) 0.0586(12) Uani 1 d .
H17A H 0.3129 0.0566 0.6431 0.088 Uiso 1 calc GR
H17B H 0.2799 0.0184 0.7388 0.088 Uiso 1 calc GR
H17C H 0.4398 0.0252 0.7540 0.088 Uiso 1 calc GR
C18 C 0.7517(4) 0.09821(13) 0.6040(3) 0.0314(8) Uani 1 d .
C19 C 0.7830(4) 0.09520(12) 0.4874(3) 0.0312(8) Uani 1 d .
C20 C 0.6890(4) 0.11737(13) 0.3705(3) 0.0362(9) Uani 1 d .
H20 H 0.6061 0.1350 0.3657 0.043 Uiso 1 calc R
C21 C 0.7153(4) 0.11390(13) 0.2616(3) 0.0380(9) Uani 1 d .
H21 H 0.6494 0.1290 0.1830 0.046 Uiso 1 calc R
C22 C 0.8349(4) 0.08898(13) 0.2646(3) 0.0349(9) Uani 1 d .
C23 C 0.9289(4) 0.06638(13) 0.3806(3) 0.0366(9) Uani 1 d .
H23 H 1.0119 0.0489 0.3850 0.044 Uiso 1 calc R
C24 C 0.9022(4) 0.06915(12) 0.4900(3) 0.0305(8) Uani 1 d .
H24 H 0.9664 0.0530 0.5677 0.037 Uiso 1 calc R
C25 C 0.8618(5) 0.08520(15) 0.1445(3) 0.0549(11) Uani 1 d .
H25A H 0.8964 0.1193 0.1286 0.082 Uiso 1 calc GR
H25B H 0.7731 0.0760 0.0705 0.082 Uiso 1 calc GR
H25C H 0.9335 0.0579 0.1567 0.082 Uiso 1 calc GR
C26 C 0.7508(4) 0.04644(13) 0.6660(3) 0.0322(8) Uani 1 d .
C27 C 0.6876(4) 0.00296(13) 0.5915(3) 0.0401(10) Uani 1 d .
H27 H 0.6421 0.0067 0.5003 0.048 Uiso 1 calc R
C28 C 0.6882(4) -0.04580(14) 0.6449(3) 0.0434(10) Uani 1 d .
H28 H 0.6430 -0.0748 0.5903 0.052 Uiso 1 calc R
C29 C 0.7540(4) -0.05302(14) 0.7774(3) 0.0440(10) Uani 1 d .
C30 C 0.8175(4) -0.00952(15) 0.8532(3) 0.0462(10) Uani 1 d .
H30 H 0.8628 -0.0134 0.9443 0.055 Uiso 1 calc R
C31 C 0.8166(4) 0.03937(14) 0.7997(3) 0.0397(9) Uani 1 d .
H31 H 0.8611 0.0685 0.8543 0.048 Uiso 1 calc R
C32 C 0.7594(5) -0.10717(15) 0.8365(3) 0.0625(13) Uani 1 d .
H32A H 0.6623 -0.1203 0.8110 0.094 Uiso 1 calc GR
H32B H 0.8075 -0.1046 0.9307 0.094 Uiso 1 calc GR
H32C H 0.8117 -0.1316 0.8058 0.094 Uiso 1 calc GR
H1 H 0.465(5) 0.2150(10) 1.007(4) 0.097(17) Uiso 1 d D

loop_
_atom_site_aniso_label
_atom_site_aniso_U_11
_atom_site_aniso_U_22
_atom_site_aniso_U_33
_atom_site_aniso_U_23
_atom_site_aniso_U_13
_atom_site_aniso_U_12
O1 0.0408(16) 0.0353(16) 0.0398(12) -0.0092(11) 0.0233(12) -0.0075(13)
O2 0.0349(17) 0.0467(17) 0.0638(15) -0.0032(12) 0.0189(13) -0.0091(14)
O3 0.0346(16) 0.0404(16) 0.0610(14) 0.0136(12) 0.0236(13) 0.0031(13)
C1 0.032(2) 0.0258(19) 0.0350(17) -0.0017(15) 0.0145(16) -0.0032(16)
C2 0.029(2) 0.0222(19) 0.0292(16) 0.0012(14) 0.0085(15) 0.0002(16)
C3 0.035(2) 0.027(2) 0.0255(15) -0.0020(14) 0.0133(15) 0.0005(17)
C4 0.032(2) 0.0250(19) 0.0294(16) -0.0012(14) 0.0162(15) 0.0005(16)
C5 0.039(2) 0.0213(18) 0.0333(17) -0.0048(14) 0.0136(16) -0.0034(17)
C6 0.034(2) 0.0218(19) 0.0339(17) -0.0036(15) 0.0139(16) 0.0009(16)
C7 0.029(2) 0.030(2) 0.0353(17) -0.0050(16) 0.0140(16) -0.0048(17)
C8 0.040(2) 0.034(2) 0.0359(18) -0.0084(16) 0.0215(18) 0.000(2)
C9 0.056(3) 0.047(3) 0.073(3) 0.020(2) 0.030(2) 0.004(2)
C10 0.030(2) 0.027(2) 0.0378(17) -0.0075(15) 0.0138(16) -0.0056(17)
C11 0.064(3) 0.050(3) 0.086(3) -0.041(2) 0.045(2) -0.033(2)
C12 0.062(3) 0.034(2) 0.046(2) -0.0019(17) 0.0211(19) 0.007(2)
C13 0.057(3) 0.036(2) 0.0376(18) -0.0088(17) 0.0024(18) 0.004(2)
C14 0.037(2) 0.0257(19) 0.0391(18) -0.0053(15) 0.0185(16) -0.0068(17)
C15 0.039(2) 0.042(2) 0.0457(19) 0.0006(17) 0.0134(18) -0.008(2)
C16 0.047(3) 0.040(2) 0.061(2) 0.0117(19) 0.025(2) 0.001(2)
C17 0.076(3) 0.042(3) 0.076(2) -0.024(2) 0.049(2) -0.028(2)
C18 0.034(2) 0.029(2) 0.0298(16) -0.0014(15) 0.0118(15) 0.0005(17)
C19 0.034(2) 0.0260(19) 0.0324(17) -0.0079(15) 0.0135(16) -0.0027(17)
C20 0.035(2) 0.034(2) 0.0395(18) -0.0038(16) 0.0153(17) 0.0064(18)
C21 0.042(2) 0.036(2) 0.0332(17) -0.0023(16) 0.0131(17) 0.0001(19)
C22 0.041(2) 0.032(2) 0.0350(18) -0.0065(16) 0.0192(17) -0.0057(18)
C23 0.031(2) 0.029(2) 0.052(2) -0.0064(17) 0.0207(18) -0.0009(17)
C24 0.033(2) 0.0243(19) 0.0335(17) -0.0025(15) 0.0134(16) -0.0022(16)
C25 0.071(3) 0.053(3) 0.052(2) -0.0055(19) 0.038(2) -0.001(2)
C26 0.036(2) 0.031(2) 0.0334(17) -0.0047(16) 0.0181(16) 0.0063(17)
C27 0.055(3) 0.031(2) 0.0355(18) -0.0047(17) 0.0204(17) 0.0025(19)
C28 0.054(3) 0.037(2) 0.045(2) -0.0075(18) 0.0256(18) -0.003(2)
C29 0.052(3) 0.036(2) 0.055(2) 0.0065(19) 0.033(2) 0.003(2)
C30 0.053(3) 0.048(3) 0.0395(19) 0.0046(19) 0.0219(18) 0.011(2)
C31 0.047(3) 0.035(2) 0.0364(18) -0.0028(16) 0.0170(17) 0.0056(19)
C32 0.084(4) 0.047(3) 0.067(2) 0.006(2) 0.042(2) 0.001(2)

loop_
_atom_type_symbol
_atom_type_description
_atom_type_scat_dispersion_real
_atom_type_scat_dispersion_imag
_atom_type_scat_source
C C 0.0033 0.0016 'International Tables Vol C Tables 4.2.6.8 and 6.1.1.4'
H H 0.0000 0.0000 'International Tables Vol C Tables 4.2.6.8 and 6.1.1.4'
O O 0.0106 0.0060 'International Tables Vol C Tables 4.2.6.8 and 6.1.1.4'

loop_
_geom_angle_atom_site_label_1
_geom_angle_atom_site_label_2
_geom_angle_atom_site_label_3
_geom_angle
C3 O1 H1 112(3)
C8 O3 C9 116.0(3)
C2 C1 H1A 118.4
C2 C1 C6 123.3(3)
C6 C1 H1A 118.4
C1 C2 C3 116.9(3)
C1 C2 C10 121.0(3)
C3 C2 C10 122.1(3)
O1 C3 C2 121.9(3)
O1 C3 C4 115.5(3)
C2 C3 C4 122.6(3)
C3 C4 C14 122.4(3)
C5 C4 C3 116.4(3)
C5 C4 C14 121.2(3)
C4 C5 H5 118.1
C4 C5 C6 123.7(3)
C6 C5 H5 118.1
C1 C6 C7 119.9(3)
C5 C6 C1 117.1(3)
C5 C6 C7 122.9(3)
C6 C7 C8 113.8(3)
C18 C7 C6 127.0(3)
C18 C7 C8 119.2(3)
O2 C8 O3 123.6(3)
O2 C8 C7 124.8(3)
O3 C8 C7 111.6(3)
O3 C9 H9A 109.5
O3 C9 H9B 109.5
O3 C9 H9C 109.5
H9A C9 H9B 109.5
H9A C9 H9C 109.5
H9B C9 H9C 109.5
C2 C10 C11 111.1(3)
C2 C10 C13 111.9(3)
C11 C10 C13 105.3(3)
C12 C10 C2 109.9(3)
C12 C10 C11 107.6(3)
C12 C10 C13 110.8(3)
C10 C11 H11A 109.5
C10 C11 H11B 109.5
C10 C11 H11C 109.5
H11A C11 H11B 109.5
H11A C11 H11C 109.5
H11B C11 H11C 109.5
C10 C12 H12A 109.5
C10 C12 H12B 109.5
C10 C12 H12C 109.5
H12A C12 H12B 109.5
H12A C12 H12C 109.5
H12B C12 H12C 109.5
C10 C13 H13B 109.5
C10 C13 H13A 109.5
C10 C13 H13C 109.5
H13B C13 H13A 109.5
H13B C13 H13C 109.5
H13A C13 H13C 109.5
C4 C14 C16 109.0(3)
C15 C14 C4 112.9(3)
C15 C14 C16 109.4(3)
C17 C14 C4 111.2(3)
C17 C14 C15 107.1(3)
C17 C14 C16 107.2(3)
C14 C15 H15A 109.5
C14 C15 H15B 109.5
C14 C15 H15C 109.5
H15A C15 H15B 109.5
H15A C15 H15C 109.5
H15B C15 H15C 109.5
C14 C16 H16A 109.5
C14 C16 H16B 109.5
C14 C16 H16C 109.5
H16A C16 H16B 109.5
H16A C16 H16C 109.5
H16B C16 H16C 109.5
C14 C17 H17A 109.5
C14 C17 H17B 109.5
C14 C17 H17C 109.5
H17A C17 H17B 109.5
H17A C17 H17C 109.5
H17B C17 H17C 109.5
C7 C18 C19 120.8(3)
C7 C18 C26 124.1(3)
C26 C18 C19 115.1(3)
C20 C19 C18 120.3(3)
C24 C19 C18 121.8(3)
C24 C19 C20 117.8(3)
C19 C20 H20 119.6
C21 C20 C19 120.8(3)
C21 C20 H20 119.6
C20 C21 H21 119.3
C22 C21 C20 121.5(3)
C22 C21 H21 119.3
C21 C22 C23 118.2(3)
C21 C22 C25 120.9(3)
C23 C22 C25 120.9(3)
C22 C23 H23 119.7
C24 C23 C22 120.6(3)
C24 C23 H23 119.7
C19 C24 C23 121.1(3)
C19 C24 H24 119.5
C23 C24 H24 119.5
C22 C25 H25A 109.5
C22 C25 H25B 109.5
C22 C25 H25C 109.5
H25A C25 H25B 109.5
H25A C25 H25C 109.5
H25B C25 H25C 109.5
C27 C26 C18 120.4(3)
C27 C26 C31 117.4(3)
C31 C26 C18 122.3(3)
C26 C27 H27 119.0
C28 C27 C26 122.1(3)
C28 C27 H27 119.0
C27 C28 H28 119.6
C27 C28 C29 120.7(3)
C29 C28 H28 119.6
C28 C29 C32 120.9(3)
C30 C29 C28 117.6(3)
C30 C29 C32 121.5(3)
C29 C30 H30 119.1
C31 C30 C29 121.7(3)
C31 C30 H30 119.1
C26 C31 H31 119.7
C30 C31 C26 120.5(3)
C30 C31 H31 119.7
C29 C32 H32A 109.5
C29 C32 H32B 109.5
C29 C32 H32C 109.5
H32A C32 H32B 109.5
H32A C32 H32C 109.5
H32B C32 H32C 109.5

loop_
_geom_bond_atom_site_label_1
_geom_bond_atom_site_label_2
_geom_bond_distance
O1 C3 1.385(4)
O1 H1 0.865(19)
O2 C8 1.206(4)
O3 C8 1.338(4)
O3 C9 1.451(4)
C1 H1A 0.9500
C1 C2 1.387(4)
C1 C6 1.395(4)
C2 C3 1.405(4)
C2 C10 1.539(4)
C3 C4 1.419(4)
C4 C5 1.382(4)
C4 C14 1.536(4)
C5 H5 0.9500
C5 C6 1.394(5)
C6 C7 1.492(4)
C7 C8 1.500(5)
C7 C18 1.347(4)
C9 H9A 0.9800
C9 H9B 0.9800
C9 H9C 0.9800
C10 C11 1.542(5)
C10 C12 1.526(5)
C10 C13 1.551(4)
C11 H11A 0.9800
C11 H11B 0.9800
C11 H11C 0.9800
C12 H12A 0.9800
C12 H12B 0.9800
C12 H12C 0.9800
C13 H13B 0.9800
C13 H13A 0.9800
C13 H13C 0.9800
C14 C15 1.534(5)
C14 C16 1.537(4)
C14 C17 1.533(4)
C15 H15A 0.9800
C15 H15B 0.9800
C15 H15C 0.9800
C16 H16A 0.9800
C16 H16B 0.9800
C16 H16C 0.9800
C17 H17A 0.9800
C17 H17B 0.9800
C17 H17C 0.9800
C18 C19 1.499(4)
C18 C26 1.493(4)
C19 C20 1.397(4)
C19 C24 1.390(4)
C20 H20 0.9500
C20 C21 1.383(4)
C21 H21 0.9500
C21 C22 1.379(5)
C22 C23 1.396(4)
C22 C25 1.513(4)
C23 H23 0.9500
C23 C24 1.390(4)
C24 H24 0.9500
C25 H25A 0.9800
C25 H25B 0.9800
C25 H25C 0.9800
C26 C27 1.378(4)
C26 C31 1.397(4)
C27 H27 0.9500
C27 C28 1.377(4)
C28 H28 0.9500
C28 C29 1.386(4)
C29 C30 1.385(5)
C29 C32 1.520(5)
C30 H30 0.9500
C30 C31 1.379(5)
C31 H31 0.9500
C32 H32A 0.9800
C32 H32B 0.9800
C32 H32C 0.9800

loop_
_geom_torsion_atom_site_label_1
_geom_torsion_atom_site_label_2
_geom_torsion_atom_site_label_3
_geom_torsion_atom_site_label_4
_geom_torsion
O1 C3 C4 C5 177.6(3)
O1 C3 C4 C14 -2.2(4)
C1 C2 C3 O1 -178.4(3)
C1 C2 C3 C4 2.0(4)
C1 C2 C10 C11 -9.3(4)
C1 C2 C10 C12 109.7(3)
C1 C2 C10 C13 -126.8(3)
C1 C6 C7 C8 -35.1(4)
C1 C6 C7 C18 148.2(3)
C2 C1 C6 C5 -0.1(5)
C2 C1 C6 C7 175.3(3)
C2 C3 C4 C5 -2.9(4)
C2 C3 C4 C14 177.3(3)
C3 C2 C10 C11 173.0(3)
C3 C2 C10 C12 -68.1(4)
C3 C2 C10 C13 55.5(4)
C3 C4 C5 C6 2.2(5)
C3 C4 C14 C15 59.1(4)
C3 C4 C14 C16 -62.6(4)
C3 C4 C14 C17 179.5(3)
C4 C5 C6 C1 -0.8(5)
C4 C5 C6 C7 -176.1(3)
C5 C4 C14 C15 -120.7(3)
C5 C4 C14 C16 117.6(3)
C5 C4 C14 C17 -0.3(4)
C5 C6 C7 C8 140.0(3)
C5 C6 C7 C18 -36.7(5)
C6 C1 C2 C3 -0.5(4)
C6 C1 C2 C10 -178.3(3)
C6 C7 C8 O2 110.0(4)
C6 C7 C8 O3 -68.2(3)
C6 C7 C18 C19 164.5(3)
C6 C7 C18 C26 -12.3(5)
C7 C18 C19 C20 -51.7(5)
C7 C18 C19 C24 130.4(4)
C7 C18 C26 C27 134.9(4)
C7 C18 C26 C31 -47.2(5)
C8 C7 C18 C19 -12.1(5)
C8 C7 C18 C26 171.1(3)
C9 O3 C8 O2 1.7(5)
C9 O3 C8 C7 179.8(3)
C10 C2 C3 O1 -0.6(4)
C10 C2 C3 C4 179.9(3)
C14 C4 C5 C6 -177.9(3)
C18 C7 C8 O2 -73.0(4)
C18 C7 C8 O3 108.9(3)
C18 C19 C20 C21 -178.7(3)
C18 C19 C24 C23 179.5(3)
C18 C26 C27 C28 178.0(3)
C18 C26 C31 C30 -177.8(3)
C19 C18 C26 C27 -42.1(5)
C19 C18 C26 C31 135.8(3)
C19 C20 C21 C22 -0.5(5)
C20 C19 C24 C23 1.6(5)
C20 C21 C22 C23 1.0(5)
C20 C21 C22 C25 179.7(3)
C21 C22 C23 C24 -0.1(5)
C22 C23 C24 C19 -1.2(5)
C24 C19 C20 C21 -0.7(5)
C25 C22 C23 C24 -178.8(3)
C26 C18 C19 C20 125.3(3)
C26 C18 C19 C24 -52.5(4)
C26 C27 C28 C29 -0.3(6)
C27 C26 C31 C30 0.1(5)
C27 C28 C29 C30 0.5(6)
C27 C28 C29 C32 -177.9(4)
C28 C29 C30 C31 -0.3(6)
C29 C30 C31 C26 0.0(6)
C31 C26 C27 C28 0.0(5)
C32 C29 C30 C31 178.0(4)
